data_4135278
loop_
_publ_author_name
'Yang, Sheng-Yi'
'Wang, Ya-Kun'
'Peng, Chen-Chen'
'Wu, Zheng-Guang'
'Yuan, Shuai'
'Yu, You-Jun'
'Li, Hao'
'Wang, Tong-Tong'
'Li, Hong-Cheng'
'Zheng, You-Xuan'
'Jiang, Zuo-Quan'
'Liao, Liang-Sheng'

_publ_section_title
;
 Circularly Polarized Thermally Activated Delayed Fluorescence Emitters in
 Through-Space Charge Transfer on Asymmetric Spiro Skeletons.
;
_journal_issue 41
_journal_name_full 'Journal of the American Chemical Society'
_journal_page_first 17756
_journal_page_last 17765
_journal_paper_doi 10.1021/jacs.0c08980
_journal_volume 142
_journal_year 2020
_chemical_absolute_configuration rmad
_chemical_formula_moiety 'C H2 Cl2, C52 H32 N4 S'
_chemical_formula_sum 'C53 H34 Cl2 N4 S'
_chemical_formula_weight 829.80
_space_group_crystal_system triclinic
_space_group_IT_number 1
_space_group_name_Hall 'P 1'
_space_group_name_H-M_alt 'P 1'
_atom_sites_solution_hydrogens geom
_atom_sites_solution_primary dual
_audit_creation_date 2020-07-15
_audit_creation_method
;
Olex2 1.2
(compiled 2018.05.29 svn.r3508 for OlexSys, GUI svn.r5506)
;
_cell_angle_alpha 109.438(3)
_cell_angle_beta 107.172(3)
_cell_angle_gamma 93.623(3)
_cell_formula_units_Z 2
_cell_length_a 10.7744(11)
_cell_length_b 13.9056(15)
_cell_length_c 15.4119(15)
_cell_measurement_reflns_used 3723
_cell_measurement_temperature 170
_cell_measurement_theta_max 24.576
_cell_measurement_theta_min 2.324
_cell_volume 2046.7(4)
_computing_cell_refinement 'SAINT V8.40A (?, 2016)'
_computing_data_reduction 'SAINT V8.40A (?, 2016)'
_computing_molecular_graphics 'Olex2 (Dolomanov et al., 2009)'
_computing_publication_material 'Olex2 (Dolomanov et al., 2009)'
_computing_structure_refinement 'ShelXL (Sheldrick, 2015)'
_computing_structure_solution 'XT (Sheldrick, 2015)'
_diffrn_ambient_temperature 170.0
_diffrn_measured_fraction_theta_full 0.996
_diffrn_measured_fraction_theta_max 0.987
_diffrn_measurement_device_type 'D8 VENTURE'
_diffrn_measurement_method '\f and \w scans'
_diffrn_radiation_type MoK\a
_diffrn_radiation_wavelength 0.71073
_diffrn_reflns_av_R_equivalents 0.0546
_diffrn_reflns_av_unetI/netI 0.1025
_diffrn_reflns_Laue_measured_fraction_full 0.996
_diffrn_reflns_Laue_measured_fraction_max 0.987
_diffrn_reflns_limit_h_max 13
_diffrn_reflns_limit_h_min -13
_diffrn_reflns_limit_k_max 17
_diffrn_reflns_limit_k_min -16
_diffrn_reflns_limit_l_max 19
_diffrn_reflns_limit_l_min -19
_diffrn_reflns_number 22806
_diffrn_reflns_point_group_measured_fraction_full 0.831
_diffrn_reflns_point_group_measured_fraction_max 0.803
_diffrn_reflns_theta_full 25.242
_diffrn_reflns_theta_max 26.465
_diffrn_reflns_theta_min 2.011
_diffrn_standards_number 0
_exptl_absorpt_coefficient_mu 0.254
_exptl_absorpt_correction_T_max 0.7454
_exptl_absorpt_correction_T_min 0.6644
_exptl_absorpt_correction_type multi-scan
_exptl_absorpt_process_details
'SADABS-2016/2 (Bruker,2016/2) was used for absorption correction. wR2(int) was 0.1371 before and 0.0578 after correction. The Ratio of minimum to maximum transmission is 0.8913. The \l/2 correction factor is Not present.'
_exptl_crystal_colour colourless
_exptl_crystal_colour_primary colourless
_exptl_crystal_density_diffrn 1.346
_exptl_crystal_description block
_exptl_crystal_F_000 860
_exptl_crystal_size_max 0.12
_exptl_crystal_size_mid 0.07
_exptl_crystal_size_min 0.05
_refine_diff_density_max 0.682
_refine_diff_density_min -0.696
_refine_diff_density_rms 0.076
_refine_ls_abs_structure_details
;
 Flack x determined using 2125 quotients [(I+)-(I-)]/[(I+)+(I-)]
 (Parsons, Flack and Wagner, Acta Cryst. B69 (2013) 249-259).
;
_refine_ls_abs_structure_Flack 0.12(7)
_refine_ls_extinction_method none
_refine_ls_goodness_of_fit_ref 1.015
_refine_ls_hydrogen_treatment constr
_refine_ls_matrix_type full
_refine_ls_number_parameters 1156
_refine_ls_number_reflns 13616
_refine_ls_number_restraints 2591
_refine_ls_restrained_S_all 0.936
_refine_ls_R_factor_all 0.1690
_refine_ls_R_factor_gt 0.0927
_refine_ls_shift/su_max 0.005
_refine_ls_shift/su_mean 0.000
_refine_ls_structure_factor_coef Fsqd
_refine_ls_weighting_details 'w=1/[\s^2^(Fo^2^)+(0.1602P)^2^+1.3601P] where P=(Fo^2^+2Fc^2^)/3'
_refine_ls_weighting_scheme calc
_refine_ls_wR_factor_gt 0.2361
_refine_ls_wR_factor_ref 0.3014
_reflns_Friedel_coverage 0.628
_reflns_Friedel_fraction_full 0.665
_reflns_Friedel_fraction_max 0.620
_reflns_number_gt 7288
_reflns_number_total 13616
_reflns_threshold_expression 'I > 2\s(I)'
_cod_data_source_file ja0c08980_si_005.cif
_cod_data_source_block 715dfst1_0m
_cod_depositor_comments 'Adding full bibliography for 4135274--4135279.cif.'
_cod_database_code 4135278
_shelx_shelxl_version_number 2018/3
_shelx_space_group_comment
;
The symmetry employed for this shelxl refinement is uniquely defined
by the following loop, which should always be used as a source of
symmetry information in preference to the above space-group names.
They are only intended as comments.
;
_shelx_estimated_absorpt_t_max 0.987
_shelx_estimated_absorpt_t_min 0.970
_olex2_refinement_description
;
1. Fixed Uiso
 At 1.2 times of:
  All C(H) groups, All C(H,H) groups
2. Rigid bond restraints
 All non-hydrogen atoms
 with sigma for 1-2 distances of 0.01 and sigma for 1-3 distances of 0.01
3. Uiso/Uaniso restraints and constraints
All non-hydrogen atoms have similar U: within 2A with sigma of 0.04 and sigma
for terminal atoms of 0.08
4. Rigid body (RIGU) restrains
 All non-hydrogen atoms
 with sigma for 1-2 distances of 0.004 and sigma for 1-3 distances of 0.004
5. Others
 Fixed Sof: S1(0.6) S3(0.4) H40(0.4) H44(0.6) C49(0.6) C50(0.6) H50(0.6)
 C51(0.6) H51(0.6) C52(0.6) H52(0.6) C53(0.6) H53(0.6) C114(0.4) H114(0.4)
 C110(0.4) C111(0.4) H111(0.4) C112(0.4) H112(0.4) C113(0.4) H113(0.4) C54(0.6)
 H54(0.6) C55(0.6) H55(0.6) C56(0.6) H56(0.6) C57(0.6) H57(0.6) C58(0.6)
 H58(0.6) C119(0.4) H119(0.4) C115(0.4) H115(0.4) C116(0.4) H116(0.4) C117(0.4)
 H117(0.4) C118(0.4) H118(0.4)
6.a Secondary CH2 refined with riding coordinates:
 C22(H22A,H22B), C107(H10A,H10B)
6.b Aromatic/amide H refined with riding coordinates:
 C2(H2), C3(H3), C4(H4), C5(H5), C6(H6), C10(H10), C11(H11), C12(H12),
 C13(H13), C14(H14), C17(H17), C18(H18), C20(H20), C21(H21), C24(H24), C25(H25),
  C26(H26), C30(H30), C31(H31), C32(H32), C33(H33), C37(H37), C38(H38),
 C39(H39), C40(H40), C44(H44), C45(H45), C46(H46), C47(H47), C50(H50), C51(H51),
  C52(H52), C53(H53), C114(H114), C111(H111), C112(H112), C113(H113), C54(H54),
 C55(H55), C56(H56), C57(H57), C58(H58), C63(H63), C64(H64), C65(H65), C66(H66),
  C67(H67), C70(H70), C71(H71), C73(H73), C74(H74), C78(H78), C79(H79),
 C80(H80), C83(H83), C84(H84), C85(H85), C86(H86), C89(H89), C91(H91), C92(H92),
  C93(H93), C98(H98), C99(H99), C100(H100), C102(H102), C103(H103), C104(H104),
 C105(H105), C119(H119), C115(H115), C116(H116), C117(H117), C118(H118)
6.c Fitted hexagon refined as free rotating group:
 C114(C48,C110,C111,C112,C113), C119(C59,C115,C116,C117,C118)
;
_olex2_submission_special_instructions 'No special instructions were received'

loop_
_space_group_symop_operation_xyz
'x, y, z'

loop_
_atom_site_label
_atom_site_type_symbol
_atom_site_fract_x
_atom_site_fract_y
_atom_site_fract_z
_atom_site_U_iso_or_equiv
_atom_site_adp_type
_atom_site_occupancy
_atom_site_site_symmetry_order
_atom_site_calc_flag
_atom_site_refinement_flags_posn
_atom_site_refinement_flags_adp
_atom_site_refinement_flags_occupancy
_atom_site_disorder_assembly
_atom_site_disorder_group
Cl1 Cl 0.8737(11) 0.7016(12) 0.2947(7) 0.269(7) Uani 1 1 d . U . . .
Cl2 Cl 0.7109(6) 0.6344(4) 0.3862(4) 0.1163(17) Uani 1 1 d . U . . .
S1 S 1.0109(5) 0.8286(4) 0.5603(4) 0.0556(12) Uani 0.6 1 d . U P A 1
S3 S 0.8111(12) 0.5217(8) 0.5533(9) 0.082(3) Uani 0.4 1 d . U P A 2
N1 N 0.3892(10) 0.6601(7) 0.1693(7) 0.045(2) Uani 1 1 d . U . . .
N2 N 0.2515(9) 0.5150(7) 0.0320(7) 0.045(2) Uani 1 1 d . U . . .
N3 N 0.2186(9) 0.5549(7) 0.1853(7) 0.044(2) Uani 1 1 d . U . . .
N4 N 0.8277(10) 0.7552(8) 0.6410(8) 0.052(2) Uani 1 1 d . U . . .
C1 C 0.0815(11) 0.4062(8) 0.0512(8) 0.040(2) Uani 1 1 d . U . . .
C2 C 0.0164(12) 0.3795(10) 0.1077(9) 0.052(3) Uani 1 1 d . U . . .
H2 H 0.041124 0.420303 0.175309 0.063 Uiso 1 1 calc R . . . .
C3 C -0.0810(16) 0.2965(11) 0.0678(10) 0.068(4) Uani 1 1 d . U . . .
H3 H -0.123643 0.279940 0.108183 0.082 Uiso 1 1 calc R . . . .
C4 C -0.1209(15) 0.2352(11) -0.0291(10) 0.066(3) Uani 1 1 d . U . . .
H4 H -0.188799 0.175983 -0.055759 0.079 Uiso 1 1 calc R . . . .
C5 C -0.0593(14) 0.2617(11) -0.0878(10) 0.065(3) Uani 1 1 d . U . . .
H5 H -0.087222 0.221640 -0.155716 0.078 Uiso 1 1 calc R . . . .
C6 C 0.0411(13) 0.3453(10) -0.0480(8) 0.054(3) Uani 1 1 d . U . . .
H6 H 0.083676 0.361951 -0.088427 0.065 Uiso 1 1 calc R . . . .
C7 C 0.1882(12) 0.4976(9) 0.0921(8) 0.044(2) Uani 1 1 d . U . . .
C8 C 0.3500(11) 0.5939(8) 0.0750(8) 0.041(2) Uani 1 1 d . U . . .
C9 C 0.4240(12) 0.6154(9) 0.0131(8) 0.045(2) Uani 1 1 d . U . . .
C10 C 0.5268(13) 0.6969(10) 0.0518(9) 0.055(3) Uani 1 1 d . U . . .
H10 H 0.549021 0.741338 0.118196 0.066 Uiso 1 1 calc R . . . .
C11 C 0.6004(15) 0.7167(11) -0.0035(10) 0.064(3) Uani 1 1 d . U . . .
H11 H 0.671367 0.773873 0.024811 0.077 Uiso 1 1 calc R . . . .
C12 C 0.5680(14) 0.6515(10) -0.1001(9) 0.060(3) Uani 1 1 d . U . . .
H12 H 0.615816 0.662783 -0.139750 0.073 Uiso 1 1 calc R . . . .
C13 C 0.4649(14) 0.5702(11) -0.1368(9) 0.060(3) Uani 1 1 d . U . . .
H13 H 0.442369 0.524875 -0.202914 0.072 Uiso 1 1 calc R . . . .
C14 C 0.3923(13) 0.5511(9) -0.0821(9) 0.050(3) Uani 1 1 d . U . . .
H14 H 0.321242 0.493939 -0.110362 0.060 Uiso 1 1 calc R . . . .
C15 C 0.3210(12) 0.6372(9) 0.2192(8) 0.044(2) Uani 1 1 d . U . . .
C16 C 0.3505(11) 0.7071(8) 0.3240(8) 0.041(2) Uani 1 1 d . U . . .
C17 C 0.2759(12) 0.6864(9) 0.3788(8) 0.045(3) Uani 1 1 d . U . . .
H17 H 0.206898 0.627783 0.350450 0.054 Uiso 1 1 calc R . . . .
C18 C 0.3040(12) 0.7520(8) 0.4736(8) 0.045(3) Uani 1 1 d . U . . .
H18 H 0.251722 0.738229 0.509530 0.055 Uiso 1 1 calc R . . . .
C19 C 0.4029(12) 0.8355(9) 0.5185(8) 0.041(2) Uani 1 1 d . U . . .
C20 C 0.4802(11) 0.8538(9) 0.4655(8) 0.042(2) Uani 1 1 d . U . . .
H20 H 0.552067 0.910522 0.496477 0.050 Uiso 1 1 calc R . . . .
C21 C 0.4558(12) 0.7934(9) 0.3715(8) 0.044(3) Uani 1 1 d . U . . .
H21 H 0.509226 0.808435 0.336874 0.053 Uiso 1 1 calc R . . . .
C22 C 0.736(3) 0.690(3) 0.316(2) 0.211(13) Uani 1 1 d . U . . .
H22A H 0.666413 0.654529 0.251292 0.253 Uiso 1 1 calc R . . . .
H22B H 0.718207 0.761647 0.341244 0.253 Uiso 1 1 calc R . . . .
C23 C 0.4204(12) 0.9059(8) 0.6206(8) 0.041(2) Uani 1 1 d . U . . .
C24 C 0.3186(13) 0.9612(10) 0.6330(9) 0.057(3) Uani 1 1 d . U . . .
H24 H 0.250545 0.959103 0.576417 0.069 Uiso 1 1 calc R . . . .
C25 C 0.3123(13) 1.0203(10) 0.7263(9) 0.057(3) Uani 1 1 d . U . . .
H25 H 0.241446 1.056754 0.730927 0.068 Uiso 1 1 calc R . . . .
C26 C 0.4087(13) 1.0246(10) 0.8095(9) 0.054(3) Uani 1 1 d . U . . .
H26 H 0.404959 1.061781 0.872455 0.065 Uiso 1 1 calc R . . . .
C27 C 0.5140(12) 0.9713(9) 0.7979(8) 0.047(3) Uani 1 1 d . U . . .
C28 C 0.5203(11) 0.9142(8) 0.7056(8) 0.039(2) Uani 1 1 d . U . . .
C29 C 0.6300(12) 0.9626(9) 0.8741(8) 0.046(2) Uani 1 1 d . U . . .
C30 C 0.6626(14) 1.0018(10) 0.9751(9) 0.059(3) Uani 1 1 d . U . . .
H30 H 0.610284 1.044039 1.005919 0.071 Uiso 1 1 calc R . . . .
C31 C 0.7739(14) 0.9770(11) 1.0287(9) 0.063(3) Uani 1 1 d . U . . .
H31 H 0.798099 1.002660 1.097903 0.076 Uiso 1 1 calc R . . . .
C32 C 0.8508(13) 0.9164(11) 0.9856(9) 0.057(3) Uani 1 1 d . U . . .
H32 H 0.928269 0.901862 1.024443 0.069 Uiso 1 1 calc R . . . .
C33 C 0.8144(12) 0.8767(10) 0.8848(9) 0.048(3) Uani 1 1 d . U . . .
H33 H 0.864810 0.832048 0.854074 0.058 Uiso 1 1 calc R . . . .
C34 C 0.7064(11) 0.9014(8) 0.8292(8) 0.041(2) Uani 1 1 d . U . . .
C35 C 0.6453(12) 0.8668(9) 0.7176(8) 0.041(2) Uani 1 1 d . U . . .
C36 C 0.7365(11) 0.9134(8) 0.6788(8) 0.039(2) Uani 1 1 d . U . . .
C37 C 0.7406(14) 1.0156(10) 0.6835(9) 0.053(3) Uani 1 1 d . U . . .
H37 H 0.683676 1.055974 0.710460 0.064 Uiso 1 1 calc R . . . .
C38 C 0.8261(15) 1.0592(11) 0.6494(10) 0.063(3) Uani 1 1 d . U . . .
H38 H 0.824823 1.128094 0.651132 0.076 Uiso 1 1 calc R . . . .
C39 C 0.9147(15) 1.0027(11) 0.6124(9) 0.060(3) Uani 1 1 d . U . . .
H39 H 0.975524 1.033310 0.591140 0.072 Uiso 1 1 calc R . . . .
C40 C 0.9114(12) 0.9027(10) 0.6077(9) 0.052(3) Uani 1 1 d . U . . .
H40 H 0.969332 0.863232 0.581108 0.062 Uiso 0.4 1 calc R . P A 2
C41 C 0.8248(12) 0.8567(9) 0.6410(9) 0.047(2) Uani 1 1 d . U . . .
C42 C 0.6192(11) 0.7489(8) 0.6708(8) 0.038(2) Uani 1 1 d . U . . .
C43 C 0.7125(13) 0.6961(9) 0.6372(9) 0.050(3) Uani 1 1 d . U . . .
C44 C 0.6929(13) 0.5888(10) 0.6028(9) 0.053(3) Uani 1 1 d . U . . .
H44 H 0.754848 0.553903 0.577446 0.064 Uiso 0.6 1 calc R . P A 1
C45 C 0.5878(13) 0.5334(9) 0.6048(9) 0.051(3) Uani 1 1 d . U . . .
H45 H 0.579585 0.460219 0.585625 0.061 Uiso 1 1 calc R . . . .
C46 C 0.4892(13) 0.5833(9) 0.6353(9) 0.051(3) Uani 1 1 d . U . . .
H46 H 0.412072 0.543909 0.632969 0.061 Uiso 1 1 calc R . . . .
C47 C 0.5070(12) 0.6906(8) 0.6687(8) 0.042(2) Uani 1 1 d . U . . .
H47 H 0.442126 0.725001 0.690473 0.051 Uiso 1 1 calc R . . . .
C49 C 1.050(2) 0.7626(17) 0.6433(14) 0.058(4) Uani 0.6 1 d . U P A 1
C50 C 1.178(2) 0.747(2) 0.683(2) 0.074(5) Uani 0.6 1 d . U P A 1
H50 H 1.247122 0.775646 0.667619 0.089 Uiso 0.6 1 calc R . P A 1
C51 C 1.207(3) 0.695(3) 0.743(2) 0.077(6) Uani 0.6 1 d . U P A 1
H51 H 1.296474 0.691683 0.773365 0.092 Uiso 0.6 1 calc R . P A 1
C52 C 1.107(2) 0.6461(19) 0.7599(17) 0.071(5) Uani 0.6 1 d . U P A 1
H52 H 1.124200 0.596752 0.790262 0.086 Uiso 0.6 1 calc R . P A 1
C53 C 0.982(2) 0.6686(19) 0.7329(16) 0.070(5) Uani 0.6 1 d . U P A 1
H53 H 0.916728 0.648671 0.756918 0.084 Uiso 0.6 1 calc R . P A 1
C114 C 1.0721(15) 0.7918(10) 0.7234(13) 0.065(7) Uani 0.4 1 d . U P A 2
H114 H 1.072466 0.864309 0.745955 0.079 Uiso 0.4 1 calc R . P A 2
C48 C 0.9540(11) 0.7227(10) 0.6676(9) 0.060(3) Uani 1 1 d G U . . .
C110 C 0.9534(16) 0.6166(10) 0.6346(13) 0.065(6) Uani 0.4 1 d G U P A 2
C111 C 1.071(2) 0.5797(12) 0.6575(18) 0.065(6) Uani 0.4 1 d G U P A 2
H111 H 1.070584 0.507172 0.635004 0.078 Uiso 0.4 1 calc R . P A 2
C112 C 1.1891(16) 0.6488(18) 0.7134(17) 0.059(7) Uani 0.4 1 d G U P A 2
H112 H 1.269435 0.623515 0.728996 0.071 Uiso 0.4 1 calc R . P A 2
C113 C 1.1896(12) 0.7549(17) 0.7463(16) 0.052(6) Uani 0.4 1 d G U P A 2
H113 H 1.270378 0.802084 0.784472 0.062 Uiso 0.4 1 calc R . P A 2
Cl3 Cl 0.0952(10) 0.2755(9) 0.7024(9) 0.247(6) Uani 1 1 d . U . . .
Cl4 Cl 0.2496(10) 0.3406(6) 0.6121(5) 0.195(4) Uani 1 1 d . U . . .
C107 C 0.240(2) 0.2724(17) 0.6804(19) 0.125(7) Uani 1 1 d . U . . .
H10A H 0.314559 0.301292 0.743058 0.150 Uiso 1 1 calc R . . . .
H10B H 0.247066 0.199739 0.646482 0.150 Uiso 1 1 calc R . . . .
S2 S 0.1774(4) 0.4662(3) 0.4399(3) 0.0578(9) Uani 1 1 d . U . . .
N5 N 0.7661(10) 0.4359(8) 0.8222(7) 0.050(2) Uani 1 1 d . U . . .
N6 N 0.7258(11) 0.4678(8) 0.9722(8) 0.059(2) Uani 1 1 d . U . . .
N7 N 0.5936(10) 0.3284(7) 0.8288(7) 0.049(2) Uani 1 1 d . U . . .
N8 N 0.1569(9) 0.2363(7) 0.3603(7) 0.042(2) Uani 1 1 d . U . . .
C54 C 0.963(3) 0.604(2) 0.914(2) 0.075(6) Uani 0.6 1 d . U P B 1
H54 H 0.938029 0.558627 0.847627 0.090 Uiso 0.6 1 calc R . P B 1
C55 C 1.073(3) 0.694(2) 0.949(2) 0.080(7) Uani 0.6 1 d . U P B 1
H55 H 1.115120 0.710429 0.908488 0.096 Uiso 0.6 1 calc R . P B 1
C56 C 1.109(3) 0.7545(18) 1.056(2) 0.064(7) Uani 0.6 1 d . U P B 1
H56 H 1.180951 0.810700 1.087408 0.077 Uiso 0.6 1 calc R . P B 1
C57 C 1.041(3) 0.731(2) 1.105(2) 0.072(7) Uani 0.6 1 d . U P B 1
H57 H 1.059770 0.773525 1.171692 0.087 Uiso 0.6 1 calc R . P B 1
C58 C 0.943(3) 0.646(2) 1.0645(19) 0.074(6) Uani 0.6 1 d . U P B 1
H58 H 0.905883 0.630490 1.108198 0.088 Uiso 0.6 1 calc R . P B 1
C60 C 0.7926(13) 0.4910(9) 0.9194(10) 0.056(3) Uani 1 1 d . U . . .
C61 C 0.6259(14) 0.3854(9) 0.9233(9) 0.051(3) Uani 1 1 d . U . . .
C62 C 0.5470(15) 0.3606(10) 0.9787(9) 0.057(3) Uani 1 1 d . U . . .
C63 C 0.5761(17) 0.4208(14) 1.0782(10) 0.083(4) Uani 1 1 d . U . . .
H63 H 0.650145 0.475685 1.110641 0.100 Uiso 1 1 calc R . . . .
C64 C 0.498(2) 0.4011(17) 1.1289(12) 0.096(5) Uani 1 1 d . U . . .
H64 H 0.514265 0.444386 1.194868 0.115 Uiso 1 1 calc R . . . .
C65 C 0.395(2) 0.3160(14) 1.0813(12) 0.088(4) Uani 1 1 d . U . . .
H65 H 0.346586 0.296150 1.116705 0.105 Uiso 1 1 calc R . . . .
C66 C 0.366(2) 0.2623(12) 0.9855(13) 0.088(4) Uani 1 1 d . U . . .
H66 H 0.291909 0.207190 0.953662 0.105 Uiso 1 1 calc R . . . .
C67 C 0.4366(17) 0.2834(11) 0.9316(11) 0.075(4) Uani 1 1 d . U . . .
H67 H 0.410505 0.245668 0.863297 0.090 Uiso 1 1 calc R . . . .
C68 C 0.6697(11) 0.3551(9) 0.7799(8) 0.041(2) Uani 1 1 d . U . . .
C69 C 0.6394(11) 0.2906(8) 0.6780(8) 0.038(2) Uani 1 1 d . U . . .
C70 C 0.7190(12) 0.3125(9) 0.6277(8) 0.048(3) Uani 1 1 d . U . . .
H70 H 0.788969 0.370620 0.659292 0.058 Uiso 1 1 calc R . . . .
C71 C 0.6956(12) 0.2484(9) 0.5302(8) 0.047(3) Uani 1 1 d . U . . .
H71 H 0.752482 0.261530 0.497082 0.056 Uiso 1 1 calc R . . . .
C72 C 0.5879(11) 0.1645(9) 0.4809(8) 0.040(2) Uani 1 1 d . U . . .
C73 C 0.5121(11) 0.1437(9) 0.5330(8) 0.042(2) Uani 1 1 d . U . . .
H73 H 0.441523 0.086081 0.502185 0.051 Uiso 1 1 calc R . . . .
C74 C 0.5384(11) 0.2073(9) 0.6316(8) 0.042(2) Uani 1 1 d . U . . .
H74 H 0.485128 0.191879 0.666300 0.051 Uiso 1 1 calc R . . . .
C75 C 0.5765(11) 0.0929(9) 0.3800(8) 0.041(2) Uani 1 1 d . U . . .
C76 C 0.4698(11) 0.0775(8) 0.2969(7) 0.037(2) Uani 1 1 d . U . . .
C77 C 0.4731(11) 0.0162(9) 0.2052(8) 0.040(2) Uani 1 1 d . U . . .
C78 C 0.5795(13) -0.0314(10) 0.1977(9) 0.051(3) Uani 1 1 d . U . . .
H78 H 0.581115 -0.073705 0.135443 0.061 Uiso 1 1 calc R . . . .
C79 C 0.6839(13) -0.0175(10) 0.2807(10) 0.056(3) Uani 1 1 d . U . . .
H79 H 0.756854 -0.051060 0.275333 0.067 Uiso 1 1 calc R . . . .
C80 C 0.6836(11) 0.0435(10) 0.3698(9) 0.050(3) Uani 1 1 d . U . . .
H80 H 0.756989 0.053000 0.426155 0.060 Uiso 1 1 calc R . . . .
C82 C 0.3563(13) 0.0190(9) 0.1287(8) 0.047(3) Uani 1 1 d . U . . .
C83 C 0.3176(14) -0.0263(11) 0.0270(8) 0.057(3) Uani 1 1 d . U . . .
H83 H 0.369089 -0.069946 -0.003326 0.068 Uiso 1 1 calc R . . . .
C84 C 0.2036(14) -0.0066(12) -0.0284(9) 0.064(3) Uani 1 1 d . U . . .
H84 H 0.175137 -0.037756 -0.097680 0.077 Uiso 1 1 calc R . . . .
C85 C 0.1295(14) 0.0589(11) 0.0168(9) 0.061(3) Uani 1 1 d . U . . .
H85 H 0.052894 0.073437 -0.023086 0.073 Uiso 1 1 calc R . . . .
C86 C 0.1636(12) 0.1042(10) 0.1185(8) 0.048(3) Uani 1 1 d . U . . .
H86 H 0.111155 0.146806 0.148787 0.058 Uiso 1 1 calc R . . . .
C87 C 0.3401(10) 0.1224(8) 0.2858(7) 0.0338(19) Uani 1 1 d . U . . .
C88 C 0.2485(11) 0.0772(8) 0.3259(7) 0.036(2) Uani 1 1 d . U . . .
C89 C 0.0805(11) 0.0963(8) 0.4015(8) 0.040(2) Uani 1 1 d . U . . .
H89 H 0.024147 0.137633 0.428223 0.048 Uiso 1 1 calc R . . . .
C90 C 0.1640(11) 0.1354(8) 0.3619(7) 0.038(2) Uani 1 1 d . U . . .
C91 C 0.0809(11) -0.0054(9) 0.4013(8) 0.040(2) Uani 1 1 d . U . . .
H91 H 0.024805 -0.032759 0.428069 0.048 Uiso 1 1 calc R . . . .
C92 C 0.1636(11) -0.0651(8) 0.3619(8) 0.042(2) Uani 1 1 d . U . . .
H92 H 0.161319 -0.134691 0.358700 0.050 Uiso 1 1 calc R . . . .
C93 C 0.2489(12) -0.0227(8) 0.3276(8) 0.041(2) Uani 1 1 d . U . . .
H93 H 0.309304 -0.062182 0.304605 0.049 Uiso 1 1 calc R . . . .
C94 C 0.2800(12) 0.0824(9) 0.1723(8) 0.043(2) Uani 1 1 d . U . . .
C95 C 0.3654(11) 0.2400(8) 0.3259(8) 0.038(2) Uani 1 1 d . U . . .
C96 C 0.2721(11) 0.2911(8) 0.3582(7) 0.036(2) Uani 1 1 d . U . . .
C97 C 0.2873(12) 0.3992(8) 0.3895(8) 0.041(2) Uani 1 1 d . U . . .
C98 C 0.3967(13) 0.4557(9) 0.3867(9) 0.049(3) Uani 1 1 d . U . . .
H98 H 0.405606 0.528643 0.404015 0.058 Uiso 1 1 calc R . . . .
C99 C 0.4913(13) 0.4045(9) 0.3588(9) 0.046(3) Uani 1 1 d . U . . .
H99 H 0.568748 0.442231 0.359911 0.056 Uiso 1 1 calc R . . . .
C100 C 0.4738(12) 0.2989(9) 0.3293(8) 0.043(2) Uani 1 1 d . U . . .
H100 H 0.540547 0.264938 0.310145 0.051 Uiso 1 1 calc R . . . .
C101 C 0.0295(12) 0.3768(8) 0.3664(8) 0.049(3) Uani 1 1 d . U . . .
C102 C -0.0885(13) 0.4115(10) 0.3397(10) 0.060(3) Uani 1 1 d . U . . .
H102 H -0.090331 0.483535 0.357755 0.072 Uiso 1 1 calc R . . . .
C103 C -0.2017(13) 0.3405(12) 0.2873(11) 0.068(3) Uani 1 1 d . U . . .
H103 H -0.282773 0.364744 0.271006 0.081 Uiso 1 1 calc R . . . .
C104 C -0.2043(13) 0.2330(11) 0.2561(10) 0.062(3) Uani 1 1 d . U . . .
H104 H -0.284593 0.184608 0.221045 0.074 Uiso 1 1 calc R . . . .
C105 C -0.0833(11) 0.2014(9) 0.2791(8) 0.049(3) Uani 1 1 d . U . . .
H105 H -0.081531 0.129280 0.256301 0.059 Uiso 1 1 calc R . . . .
C106 C 0.0340(11) 0.2690(9) 0.3331(8) 0.042(2) Uani 1 1 d . U . . .
C119 C 0.988(2) 0.6159(16) 0.9395(11) 0.067(8) Uani 0.4 1 d . U P B 2
H119 H 0.988118 0.577467 0.875801 0.080 Uiso 0.4 1 calc R . P B 2
C59 C 0.8938(13) 0.5829(9) 0.9737(10) 0.067(3) Uani 1 1 d G U . . .
C115 C 0.893(2) 0.6392(17) 1.0669(12) 0.073(9) Uani 0.4 1 d G U P B 2
H115 H 0.829072 0.616602 1.090300 0.088 Uiso 0.4 1 calc R . P B 2
C116 C 0.987(3) 0.7285(19) 1.1259(13) 0.063(9) Uani 0.4 1 d G U P B 2
H116 H 0.986410 0.766916 1.189550 0.076 Uiso 0.4 1 calc R . P B 2
C117 C 1.081(2) 0.7615(16) 1.0916(15) 0.056(9) Uani 0.4 1 d G U P B 2
H117 H 1.144603 0.822507 1.131927 0.067 Uiso 0.4 1 calc R . P B 2
C118 C 1.0812(19) 0.7052(18) 0.9984(16) 0.045(6) Uani 0.4 1 d G U P B 2
H118 H 1.145459 0.727784 0.975054 0.054 Uiso 0.4 1 calc R . P B 2

loop_
_atom_site_aniso_label
_atom_site_aniso_U_11
_atom_site_aniso_U_22
_atom_site_aniso_U_33
_atom_site_aniso_U_23
_atom_site_aniso_U_13
_atom_site_aniso_U_12
Cl1 0.202(9) 0.421(19) 0.129(6) 0.056(8) 0.059(6) -0.087(10)
Cl2 0.147(5) 0.082(3) 0.135(4) 0.054(3) 0.052(4) 0.027(3)
S1 0.039(3) 0.074(3) 0.066(3) 0.036(3) 0.021(2) 0.013(2)
S3 0.099(7) 0.051(5) 0.099(8) 0.015(5) 0.052(6) 0.018(5)
N1 0.058(6) 0.033(5) 0.041(4) 0.014(4) 0.013(4) 0.006(4)
N2 0.053(5) 0.037(5) 0.040(5) 0.013(4) 0.014(4) 0.003(4)
N3 0.052(5) 0.034(5) 0.039(4) 0.011(3) 0.010(4) 0.004(4)
N4 0.055(5) 0.041(5) 0.065(6) 0.021(5) 0.026(5) 0.014(4)
C1 0.048(6) 0.032(5) 0.039(5) 0.012(4) 0.013(4) 0.008(4)
C2 0.066(7) 0.048(6) 0.047(6) 0.019(5) 0.024(5) 0.006(5)
C3 0.093(9) 0.053(7) 0.067(6) 0.028(6) 0.036(7) -0.009(6)
C4 0.073(9) 0.050(7) 0.065(7) 0.021(5) 0.012(6) -0.008(6)
C5 0.076(8) 0.051(7) 0.046(6) 0.007(5) 0.005(6) -0.015(6)
C6 0.065(7) 0.046(6) 0.042(5) 0.008(4) 0.015(5) -0.003(5)
C7 0.052(6) 0.042(5) 0.035(4) 0.017(4) 0.008(4) 0.007(4)
C8 0.050(6) 0.032(5) 0.038(5) 0.013(4) 0.011(4) 0.010(4)
C9 0.051(6) 0.038(6) 0.043(5) 0.014(4) 0.015(4) 0.011(4)
C10 0.064(7) 0.046(6) 0.050(6) 0.015(5) 0.018(5) 0.001(5)
C11 0.082(9) 0.052(7) 0.061(6) 0.025(5) 0.028(6) 0.001(6)
C12 0.080(8) 0.058(7) 0.052(6) 0.032(5) 0.020(6) 0.016(6)
C13 0.077(8) 0.059(7) 0.046(6) 0.027(5) 0.017(5) 0.017(5)
C14 0.060(7) 0.041(6) 0.045(5) 0.016(4) 0.010(5) 0.008(5)
C15 0.051(6) 0.040(5) 0.041(5) 0.018(4) 0.009(4) 0.012(4)
C16 0.050(6) 0.035(5) 0.036(5) 0.014(4) 0.008(4) 0.014(4)
C17 0.054(7) 0.034(6) 0.041(5) 0.014(4) 0.008(5) 0.004(5)
C18 0.059(7) 0.035(6) 0.041(5) 0.009(4) 0.021(5) 0.007(4)
C19 0.054(6) 0.033(5) 0.032(4) 0.010(4) 0.009(4) 0.013(4)
C20 0.042(6) 0.034(6) 0.041(5) 0.008(4) 0.008(4) 0.007(5)
C21 0.055(7) 0.037(5) 0.040(5) 0.018(4) 0.011(5) 0.005(4)
C22 0.174(19) 0.40(4) 0.17(2) 0.21(3) 0.080(19) 0.11(3)
C23 0.054(6) 0.032(5) 0.037(4) 0.012(4) 0.016(4) 0.010(5)
C24 0.073(8) 0.046(7) 0.044(5) 0.010(5) 0.012(5) 0.026(6)
C25 0.065(8) 0.047(7) 0.053(6) 0.011(5) 0.018(5) 0.028(6)
C26 0.074(8) 0.040(7) 0.045(6) 0.011(5) 0.018(5) 0.019(6)
C27 0.059(6) 0.029(6) 0.045(5) 0.007(4) 0.013(4) 0.009(5)
C28 0.051(5) 0.026(5) 0.038(4) 0.014(4) 0.010(4) 0.002(4)
C29 0.055(6) 0.035(6) 0.041(4) 0.014(4) 0.010(4) -0.001(5)
C30 0.067(7) 0.050(7) 0.048(5) 0.007(5) 0.016(5) -0.002(6)
C31 0.074(8) 0.064(8) 0.031(6) 0.008(5) 0.004(5) -0.010(6)
C32 0.058(8) 0.064(8) 0.044(5) 0.025(6) 0.005(5) -0.004(6)
C33 0.046(6) 0.046(7) 0.043(5) 0.014(5) 0.005(4) -0.002(5)
C34 0.047(6) 0.029(5) 0.037(4) 0.012(4) 0.003(4) -0.008(4)
C35 0.050(6) 0.033(4) 0.034(4) 0.013(4) 0.007(4) 0.004(4)
C36 0.041(6) 0.028(5) 0.035(6) 0.007(4) 0.002(4) 0.000(4)
C37 0.074(8) 0.038(5) 0.043(7) 0.020(5) 0.011(6) 0.003(6)
C38 0.081(9) 0.056(7) 0.051(7) 0.025(6) 0.017(6) 0.002(6)
C39 0.080(9) 0.059(6) 0.046(7) 0.030(6) 0.020(6) 0.005(6)
C40 0.047(7) 0.058(6) 0.051(7) 0.028(6) 0.010(5) 0.005(5)
C41 0.050(6) 0.038(5) 0.049(7) 0.015(5) 0.014(5) 0.002(4)
C42 0.052(6) 0.030(4) 0.031(5) 0.014(4) 0.009(4) 0.003(4)
C43 0.054(6) 0.038(5) 0.057(7) 0.014(5) 0.021(6) 0.005(4)
C44 0.061(6) 0.038(5) 0.064(8) 0.018(5) 0.026(6) 0.013(5)
C45 0.078(7) 0.033(6) 0.046(7) 0.019(5) 0.024(6) 0.007(5)
C46 0.066(7) 0.037(5) 0.047(7) 0.016(5) 0.017(6) -0.002(5)
C47 0.061(6) 0.033(5) 0.040(6) 0.014(5) 0.028(5) 0.008(5)
C49 0.061(8) 0.082(12) 0.048(9) 0.032(8) 0.030(8) 0.028(8)
C50 0.066(8) 0.091(14) 0.098(14) 0.060(11) 0.039(9) 0.035(10)
C51 0.058(9) 0.120(18) 0.074(14) 0.060(12) 0.022(10) 0.032(11)
C52 0.064(10) 0.094(14) 0.085(13) 0.060(11) 0.031(9) 0.038(10)
C53 0.065(9) 0.101(14) 0.078(12) 0.059(10) 0.037(9) 0.039(10)
C114 0.056(9) 0.074(12) 0.084(16) 0.041(12) 0.032(10) 0.022(7)
C48 0.061(5) 0.072(7) 0.060(7) 0.038(6) 0.021(5) 0.023(5)
C110 0.070(8) 0.069(9) 0.081(16) 0.032(11) 0.050(10) 0.029(8)
C111 0.073(10) 0.075(13) 0.075(15) 0.036(12) 0.051(10) 0.032(8)
C112 0.065(10) 0.079(14) 0.071(16) 0.043(13) 0.054(10) 0.035(10)
C113 0.065(9) 0.074(12) 0.052(14) 0.051(11) 0.033(10) 0.031(10)
Cl3 0.203(9) 0.240(11) 0.292(12) 0.028(9) 0.171(9) -0.049(7)
Cl4 0.283(10) 0.147(6) 0.107(5) 0.005(4) 0.071(5) -0.077(6)
C107 0.095(13) 0.103(14) 0.19(2) 0.062(14) 0.053(13) 0.018(11)
S2 0.074(2) 0.0334(15) 0.070(2) 0.0124(14) 0.0355(17) 0.0134(15)
N5 0.049(6) 0.043(5) 0.048(5) 0.019(4) -0.001(4) 0.003(4)
N6 0.067(6) 0.044(5) 0.044(5) 0.013(4) -0.007(4) 0.012(4)
N7 0.061(6) 0.039(5) 0.037(4) 0.009(4) 0.012(4) 0.002(5)
N8 0.047(4) 0.038(4) 0.046(5) 0.021(4) 0.016(4) 0.009(4)
C54 0.046(11) 0.056(12) 0.072(11) 0.003(9) -0.021(9) -0.016(9)
C55 0.052(12) 0.058(12) 0.075(14) -0.004(12) -0.018(11) -0.020(9)
C56 0.055(12) 0.025(9) 0.076(15) 0.001(9) -0.008(10) -0.001(9)
C57 0.054(15) 0.051(11) 0.067(12) 0.010(9) -0.024(9) -0.020(9)
C58 0.069(15) 0.048(10) 0.063(8) 0.014(7) -0.022(8) -0.020(9)
C60 0.059(7) 0.031(5) 0.055(5) 0.008(4) -0.006(5) 0.011(4)
C61 0.075(7) 0.035(5) 0.038(5) 0.013(4) 0.012(5) 0.015(5)
C62 0.092(8) 0.046(6) 0.042(5) 0.024(5) 0.025(5) 0.031(5)
C63 0.100(11) 0.105(11) 0.039(6) 0.028(6) 0.014(6) 0.024(8)
C64 0.121(13) 0.126(13) 0.051(8) 0.038(8) 0.035(7) 0.043(9)
C65 0.135(12) 0.096(11) 0.080(8) 0.056(7) 0.069(9) 0.058(8)
C66 0.136(12) 0.050(8) 0.094(8) 0.019(7) 0.071(9) 0.018(8)
C67 0.122(10) 0.046(7) 0.065(7) 0.012(5) 0.054(7) 0.014(6)
C68 0.038(6) 0.038(5) 0.039(4) 0.017(4) 0.000(4) 0.004(4)
C69 0.042(6) 0.029(5) 0.039(4) 0.016(4) 0.003(4) 0.005(4)
C70 0.053(7) 0.042(6) 0.040(5) 0.013(4) 0.007(5) -0.004(5)
C71 0.050(6) 0.046(6) 0.042(5) 0.019(4) 0.010(5) -0.001(5)
C72 0.044(6) 0.039(6) 0.040(5) 0.020(4) 0.009(4) 0.008(4)
C73 0.045(6) 0.041(6) 0.037(5) 0.014(4) 0.010(4) 0.002(5)
C74 0.036(6) 0.045(6) 0.036(5) 0.014(4) 0.002(4) -0.001(4)
C75 0.046(5) 0.038(6) 0.042(4) 0.019(4) 0.015(4) 0.009(5)
C76 0.042(5) 0.032(5) 0.032(4) 0.007(4) 0.013(3) 0.004(4)
C77 0.046(5) 0.038(6) 0.040(4) 0.012(4) 0.021(4) 0.005(5)
C78 0.068(7) 0.041(7) 0.051(6) 0.011(5) 0.034(5) 0.018(6)
C79 0.060(7) 0.049(7) 0.070(6) 0.027(6) 0.027(5) 0.025(6)
C80 0.035(6) 0.061(7) 0.057(6) 0.027(5) 0.013(5) 0.006(5)
C82 0.064(6) 0.039(6) 0.034(4) 0.008(4) 0.017(4) 0.004(5)
C83 0.072(7) 0.058(8) 0.036(5) 0.010(5) 0.022(5) -0.002(6)
C84 0.070(8) 0.082(9) 0.028(6) 0.014(6) 0.013(5) -0.013(6)
C85 0.059(8) 0.076(9) 0.032(5) 0.020(5) -0.003(5) -0.006(6)
C86 0.056(6) 0.053(7) 0.033(5) 0.018(5) 0.008(4) -0.001(5)
C87 0.040(5) 0.026(4) 0.030(4) 0.005(4) 0.009(4) 0.002(4)
C88 0.042(6) 0.034(5) 0.028(5) 0.012(4) 0.007(4) 0.004(4)
C89 0.047(6) 0.036(5) 0.033(6) 0.009(4) 0.012(4) 0.005(5)
C90 0.051(6) 0.030(5) 0.032(6) 0.013(4) 0.011(4) 0.005(4)
C91 0.038(6) 0.040(5) 0.042(6) 0.016(5) 0.012(4) 0.000(4)
C92 0.048(6) 0.027(5) 0.047(6) 0.015(5) 0.010(5) 0.005(4)
C93 0.054(7) 0.025(5) 0.040(6) 0.007(4) 0.016(5) 0.005(5)
C94 0.057(6) 0.042(6) 0.030(4) 0.014(4) 0.014(4) 0.008(5)
C95 0.043(5) 0.030(4) 0.038(6) 0.010(4) 0.013(5) 0.006(4)
C96 0.049(5) 0.029(4) 0.034(5) 0.016(4) 0.014(4) 0.011(4)
C97 0.053(6) 0.028(4) 0.042(6) 0.009(4) 0.019(5) 0.007(4)
C98 0.065(7) 0.029(5) 0.052(7) 0.012(5) 0.023(6) 0.006(4)
C99 0.058(7) 0.036(5) 0.045(6) 0.010(5) 0.025(5) 0.001(5)
C100 0.045(6) 0.031(5) 0.045(6) 0.011(5) 0.010(5) 0.002(4)
C101 0.060(5) 0.041(5) 0.055(7) 0.019(5) 0.029(5) 0.018(4)
C102 0.070(6) 0.055(7) 0.081(9) 0.039(6) 0.043(6) 0.031(5)
C103 0.053(6) 0.079(7) 0.097(10) 0.054(8) 0.035(6) 0.029(6)
C104 0.057(6) 0.073(7) 0.068(8) 0.040(7) 0.022(6) 0.020(6)
C105 0.051(5) 0.051(6) 0.048(6) 0.021(5) 0.017(5) 0.011(4)
C106 0.047(5) 0.039(5) 0.047(6) 0.019(5) 0.020(5) 0.010(4)
C119 0.052(14) 0.050(14) 0.061(15) 0.004(11) -0.016(11) 0.003(10)
C59 0.058(7) 0.045(6) 0.064(6) 0.013(4) -0.019(5) 0.001(5)
C115 0.049(18) 0.063(15) 0.063(10) 0.004(10) -0.015(11) -0.022(12)
C116 0.057(18) 0.065(15) 0.045(12) 0.005(9) 0.010(11) -0.026(13)
C117 0.056(16) 0.061(16) 0.042(13) 0.006(10) 0.018(11) -0.002(12)
C118 0.049(12) 0.046(12) 0.030(13) 0.012(11) 0.001(10) 0.009(8)

loop_
_atom_type_symbol
_atom_type_description
_atom_type_scat_dispersion_real
_atom_type_scat_dispersion_imag
_atom_type_scat_source
C C 0.0033 0.0016 'International Tables Vol C Tables 4.2.6.8 and 6.1.1.4'
H H 0.0000 0.0000 'International Tables Vol C Tables 4.2.6.8 and 6.1.1.4'
Cl Cl 0.1484 0.1585 'International Tables Vol C Tables 4.2.6.8 and 6.1.1.4'
N N 0.0061 0.0033 'International Tables Vol C Tables 4.2.6.8 and 6.1.1.4'
S S 0.1246 0.1234 'International Tables Vol C Tables 4.2.6.8 and 6.1.1.4'

loop_
_geom_angle_atom_site_label_1
_geom_angle_atom_site_label_2
_geom_angle_atom_site_label_3
_geom_angle
_geom_angle_site_symmetry_1
_geom_angle_site_symmetry_3
_geom_angle_publ_flag
C40 S1 C49 98.8(8) . . ?
C110 S3 C44 96.1(8) . . ?
C15 N1 C8 113.5(10) . . ?
C8 N2 C7 114.8(10) . . ?
C7 N3 C15 114.1(10) . . ?
C41 N4 C43 119.4(10) . . ?
C41 N4 C48 119.0(10) . . ?
C43 N4 C48 120.0(10) . . ?
C2 C1 C6 117.9(11) . . ?
C2 C1 C7 122.5(10) . . ?
C6 C1 C7 119.6(10) . . ?
C3 C2 C1 120.8(12) . . ?
C2 C3 C4 122.1(12) . . ?
C3 C4 C5 118.2(13) . . ?
C6 C5 C4 120.4(13) . . ?
C5 C6 C1 120.6(12) . . ?
N2 C7 C1 118.4(10) . . ?
N3 C7 N2 124.5(11) . . ?
N3 C7 C1 117.1(10) . . ?
N1 C8 C9 116.5(10) . . ?
N2 C8 N1 126.5(11) . . ?
N2 C8 C9 117.0(10) . . ?
C10 C9 C8 120.8(11) . . ?
C14 C9 C8 120.0(11) . . ?
C14 C9 C10 119.1(12) . . ?
C9 C10 C11 122.0(12) . . ?
C12 C11 C10 118.8(14) . . ?
C13 C12 C11 117.9(13) . . ?
C12 C13 C14 123.1(13) . . ?
C9 C14 C13 119.0(12) . . ?
N1 C15 N3 126.6(11) . . ?
N1 C15 C16 119.0(11) . . ?
N3 C15 C16 114.4(10) . . ?
C17 C16 C15 120.3(11) . . ?
C17 C16 C21 117.8(10) . . ?
C21 C16 C15 121.8(11) . . ?
C18 C17 C16 119.1(11) . . ?
C19 C18 C17 123.2(11) . . ?
C18 C19 C20 117.9(10) . . ?
C18 C19 C23 118.9(11) . . ?
C20 C19 C23 123.1(11) . . ?
C21 C20 C19 121.7(11) . . ?
C20 C21 C16 120.3(11) . . ?
Cl1 C22 Cl2 123.7(17) . . ?
C24 C23 C19 116.6(10) . . ?
C28 C23 C19 126.8(10) . . ?
C28 C23 C24 116.3(10) . . ?
C23 C24 C25 123.2(11) . . ?
C26 C25 C24 119.9(12) . . ?
C25 C26 C27 117.4(11) . . ?
C26 C27 C29 128.9(11) . . ?
C28 C27 C26 122.3(11) . . ?
C28 C27 C29 108.8(10) . . ?
C23 C28 C27 120.8(11) . . ?
C23 C28 C35 129.5(10) . . ?
C27 C28 C35 109.7(9) . . ?
C30 C29 C27 129.6(12) . . ?
C34 C29 C27 108.9(10) . . ?
C34 C29 C30 121.4(12) . . ?
C31 C30 C29 117.3(13) . . ?
C32 C31 C30 122.2(13) . . ?
C31 C32 C33 119.2(13) . . ?
C34 C33 C32 120.3(12) . . ?
C29 C34 C35 110.2(10) . . ?
C33 C34 C29 119.5(11) . . ?
C33 C34 C35 130.2(11) . . ?
C28 C35 C34 102.3(9) . . ?
C36 C35 C28 109.9(9) . . ?
C36 C35 C34 109.8(9) . . ?
C36 C35 C42 110.6(9) . . ?
C42 C35 C28 113.9(9) . . ?
C42 C35 C34 110.0(9) . . ?
C37 C36 C35 121.1(11) . . ?
C37 C36 C41 118.0(11) . . ?
C41 C36 C35 120.8(10) . . ?
C38 C37 C36 121.1(13) . . ?
C37 C38 C39 120.7(13) . . ?
C40 C39 C38 118.5(13) . . ?
C39 C40 S1 121.2(10) . . ?
C39 C40 C41 121.7(12) . . ?
C41 C40 S1 117.0(10) . . ?
C36 C41 N4 118.9(10) . . ?
C40 C41 N4 121.2(11) . . ?
C40 C41 C36 119.9(11) . . ?
C43 C42 C35 120.9(10) . . ?
C47 C42 C35 120.4(10) . . ?
C47 C42 C43 118.4(10) . . ?
C42 C43 N4 118.4(10) . . ?
C44 C43 N4 121.2(11) . . ?
C44 C43 C42 120.3(11) . . ?
C43 C44 S3 119.5(11) . . ?
C45 C44 S3 119.5(10) . . ?
C45 C44 C43 121.1(12) . . ?
C44 C45 C46 120.4(11) . . ?
C47 C46 C45 118.9(11) . . ?
C46 C47 C42 120.8(11) . . ?
C50 C49 S1 122.5(16) . . ?
C48 C49 S1 120.0(14) . . ?
C48 C49 C50 117.5(17) . . ?
C51 C50 C49 123(2) . . ?
C50 C51 C52 119(2) . . ?
C51 C52 C53 120(2) . . ?
C52 C53 C48 117.3(18) . . ?
C48 C114 C113 120.0 . . ?
C49 C48 N4 116.8(12) . . ?
C49 C48 C53 121.4(14) . . ?
C53 C48 N4 120.6(13) . . ?
C114 C48 N4 123.2(10) . . ?
C110 C48 N4 116.8(10) . . ?
C110 C48 C114 120.0 . . ?
C48 C110 S3 123.8(11) . . ?
C48 C110 C111 120.0 . . ?
C111 C110 S3 115.9(11) . . ?
C112 C111 C110 120.0 . . ?
C113 C112 C111 120.0 . . ?
C112 C113 C114 120.0 . . ?
Cl4 C107 Cl3 110.2(13) . . ?
C97 S2 C101 99.1(5) . . ?
C68 N5 C60 117.2(11) . . ?
C60 N6 C61 115.8(11) . . ?
C61 N7 C68 116.8(11) . . ?
C90 N8 C96 116.4(9) . . ?
C106 N8 C90 121.5(9) . . ?
C106 N8 C96 119.6(9) . . ?
C59 C54 C55 124(3) . . ?
C56 C55 C54 112(3) . . ?
C57 C56 C55 120(2) . . ?
C56 C57 C58 122(3) . . ?
C59 C58 C57 129(3) . . ?
N5 C60 C59 122.6(14) . . ?
N6 C60 N5 123.7(12) . . ?
N6 C60 C59 113.7(12) . . ?
N6 C61 C62 117.0(11) . . ?
N7 C61 N6 124.0(12) . . ?
N7 C61 C62 118.9(12) . . ?
C63 C62 C61 120.5(14) . . ?
C67 C62 C61 120.1(12) . . ?
C67 C62 C63 119.1(14) . . ?
C64 C63 C62 120.6(18) . . ?
C63 C64 C65 118.5(17) . . ?
C66 C65 C64 119.8(16) . . ?
C65 C66 C67 122.9(18) . . ?
C66 C67 C62 118.5(15) . . ?
N5 C68 N7 122.4(11) . . ?
N5 C68 C69 120.3(10) . . ?
N7 C68 C69 117.3(10) . . ?
C70 C69 C68 118.6(10) . . ?
C74 C69 C68 121.7(11) . . ?
C74 C69 C70 119.6(11) . . ?
C69 C70 C71 119.8(11) . . ?
C70 C71 C72 120.6(11) . . ?
C71 C72 C75 117.7(10) . . ?
C73 C72 C71 118.2(11) . . ?
C73 C72 C75 123.4(10) . . ?
C72 C73 C74 120.7(11) . . ?
C69 C74 C73 121.0(11) . . ?
C76 C75 C72 123.8(10) . . ?
C76 C75 C80 118.8(10) . . ?
C80 C75 C72 117.4(10) . . ?
C75 C76 C77 119.6(10) . . ?
C75 C76 C87 130.1(9) . . ?
C77 C76 C87 110.3(9) . . ?
C76 C77 C82 109.7(10) . . ?
C78 C77 C76 120.2(11) . . ?
C78 C77 C82 130.0(10) . . ?
C77 C78 C79 119.8(11) . . ?
C80 C79 C78 120.7(12) . . ?
C79 C80 C75 120.9(11) . . ?
C83 C82 C77 131.1(12) . . ?
C94 C82 C77 108.7(9) . . ?
C94 C82 C83 120.1(12) . . ?
C84 C83 C82 118.9(13) . . ?
C83 C84 C85 120.2(12) . . ?
C84 C85 C86 122.6(13) . . ?
C94 C86 C85 115.5(12) . . ?
C76 C87 C94 99.7(8) . . ?
C88 C87 C76 112.7(8) . . ?
C88 C87 C94 109.7(9) . . ?
C88 C87 C95 112.5(8) . . ?
C95 C87 C76 112.5(9) . . ?
C95 C87 C94 108.9(9) . . ?
C90 C88 C87 119.6(9) . . ?
C90 C88 C93 119.2(10) . . ?
C93 C88 C87 121.2(10) . . ?
C90 C89 C91 119.3(10) . . ?
C88 C90 N8 121.9(10) . . ?
C88 C90 C89 120.7(9) . . ?
C89 C90 N8 117.5(10) . . ?
C92 C91 C89 119.8(10) . . ?
C93 C92 C91 119.4(10) . . ?
C92 C93 C88 121.4(10) . . ?
C82 C94 C86 122.7(10) . . ?
C82 C94 C87 111.3(10) . . ?
C86 C94 C87 126.0(10) . . ?
C96 C95 C87 118.9(9) . . ?
C100 C95 C87 123.5(10) . . ?
C100 C95 C96 117.6(10) . . ?
C95 C96 N8 121.7(9) . . ?
C95 C96 C97 120.6(10) . . ?
C97 C96 N8 117.6(9) . . ?
C96 C97 S2 121.3(9) . . ?
C98 C97 S2 119.0(8) . . ?
C98 C97 C96 119.6(10) . . ?
C99 C98 C97 119.1(11) . . ?
C100 C99 C98 119.8(11) . . ?
C95 C100 C99 123.2(11) . . ?
C102 C101 S2 120.3(9) . . ?
C102 C101 C106 120.6(11) . . ?
C106 C101 S2 119.0(8) . . ?
C103 C102 C101 118.9(11) . . ?
C102 C103 C104 122.9(12) . . ?
C105 C104 C103 116.4(12) . . ?
C106 C105 C104 123.4(11) . . ?
N8 C106 C101 119.2(10) . . ?
C105 C106 N8 123.2(10) . . ?
C105 C106 C101 117.5(10) . . ?
C59 C119 C118 120.0 . . ?
C54 C59 C60 111.6(15) . . ?
C58 C59 C54 113(2) . . ?
C58 C59 C60 136(2) . . ?
C119 C59 C60 124.9(13) . . ?
C119 C59 C115 120.0 . . ?
C115 C59 C60 115.1(13) . . ?
C116 C115 C59 120.0 . . ?
C117 C116 C115 120.0 . . ?
C116 C117 C118 120.0 . . ?
C117 C118 C119 120.0 . . ?

loop_
_geom_bond_atom_site_label_1
_geom_bond_atom_site_label_2
_geom_bond_distance
_geom_bond_site_symmetry_2
_geom_bond_publ_flag
Cl1 C22 1.62(3) . ?
Cl2 C22 1.60(3) . ?
S1 C40 1.687(14) . ?
S1 C49 1.78(2) . ?
S3 C44 1.824(16) . ?
S3 C110 1.781(18) . ?
N1 C8 1.355(14) . ?
N1 C15 1.304(15) . ?
N2 C7 1.371(14) . ?
N2 C8 1.313(14) . ?
N3 C7 1.316(14) . ?
N3 C15 1.379(15) . ?
N4 C41 1.414(15) . ?
N4 C43 1.420(16) . ?
N4 C48 1.448(14) . ?
C1 C2 1.390(15) . ?
C1 C6 1.395(15) . ?
C1 C7 1.479(16) . ?
C2 C3 1.344(18) . ?
C3 C4 1.368(19) . ?
C4 C5 1.392(19) . ?
C5 C6 1.369(18) . ?
C8 C9 1.497(16) . ?
C9 C10 1.367(17) . ?
C9 C14 1.365(16) . ?
C10 C11 1.399(18) . ?
C11 C12 1.384(18) . ?
C12 C13 1.37(2) . ?
C13 C14 1.380(18) . ?
C15 C16 1.505(16) . ?
C16 C17 1.406(16) . ?
C16 C21 1.419(16) . ?
C17 C18 1.369(15) . ?
C18 C19 1.355(16) . ?
C19 C20 1.394(16) . ?
C19 C23 1.498(15) . ?
C20 C21 1.345(15) . ?
C23 C24 1.401(16) . ?
C23 C28 1.393(15) . ?
C24 C25 1.423(17) . ?
C25 C26 1.372(18) . ?
C26 C27 1.416(17) . ?
C27 C28 1.403(16) . ?
C27 C29 1.485(17) . ?
C28 C35 1.527(16) . ?
C29 C30 1.390(17) . ?
C29 C34 1.383(16) . ?
C30 C31 1.377(19) . ?
C31 C32 1.37(2) . ?
C32 C33 1.384(17) . ?
C33 C34 1.365(16) . ?
C34 C35 1.537(16) . ?
C35 C36 1.507(16) . ?
C35 C42 1.524(15) . ?
C36 C37 1.396(16) . ?
C36 C41 1.407(16) . ?
C37 C38 1.385(19) . ?
C38 C39 1.40(2) . ?
C39 C40 1.365(18) . ?
C40 C41 1.404(17) . ?
C42 C43 1.402(16) . ?
C42 C47 1.398(16) . ?
C43 C44 1.385(17) . ?
C44 C45 1.343(17) . ?
C45 C46 1.415(17) . ?
C46 C47 1.387(16) . ?
C49 C50 1.39(3) . ?
C49 C48 1.35(2) . ?
C50 C51 1.33(3) . ?
C51 C52 1.37(4) . ?
C52 C53 1.38(3) . ?
C53 C48 1.42(2) . ?
C114 C48 1.3900 . ?
C114 C113 1.3900 . ?
C48 C110 1.3900 . ?
C110 C111 1.3900 . ?
C111 C112 1.3900 . ?
C112 C113 1.3900 . ?
Cl3 C107 1.69(2) . ?
Cl4 C107 1.65(2) . ?
S2 C97 1.754(12) . ?
S2 C101 1.764(13) . ?
N5 C60 1.367(16) . ?
N5 C68 1.315(15) . ?
N6 C60 1.332(18) . ?
N6 C61 1.353(17) . ?
N7 C61 1.329(14) . ?
N7 C68 1.375(15) . ?
N8 C90 1.418(13) . ?
N8 C96 1.429(14) . ?
N8 C106 1.418(14) . ?
C54 C55 1.49(3) . ?
C54 C59 1.44(3) . ?
C55 C56 1.49(4) . ?
C56 C57 1.30(4) . ?
C57 C58 1.36(4) . ?
C58 C59 1.30(3) . ?
C60 C59 1.448(17) . ?
C61 C62 1.470(18) . ?
C62 C63 1.407(19) . ?
C62 C67 1.38(2) . ?
C63 C64 1.37(2) . ?
C64 C65 1.39(3) . ?
C65 C66 1.34(2) . ?
C66 C67 1.37(2) . ?
C68 C69 1.450(15) . ?
C69 C70 1.396(16) . ?
C69 C74 1.366(15) . ?
C70 C71 1.403(16) . ?
C71 C72 1.415(16) . ?
C72 C73 1.382(15) . ?
C72 C75 1.506(16) . ?
C73 C74 1.411(16) . ?
C75 C76 1.387(15) . ?
C75 C80 1.401(16) . ?
C76 C77 1.400(14) . ?
C76 C87 1.553(15) . ?
C77 C78 1.374(16) . ?
C77 C82 1.461(17) . ?
C78 C79 1.377(19) . ?
C79 C80 1.354(17) . ?
C82 C83 1.397(16) . ?
C82 C94 1.388(16) . ?
C83 C84 1.375(19) . ?
C84 C85 1.40(2) . ?
C85 C86 1.401(17) . ?
C86 C94 1.399(16) . ?
C87 C88 1.513(15) . ?
C87 C94 1.558(15) . ?
C87 C95 1.518(14) . ?
C88 C90 1.373(15) . ?
C88 C93 1.399(14) . ?
C89 C90 1.400(16) . ?
C89 C91 1.413(15) . ?
C91 C92 1.389(15) . ?
C92 C93 1.378(16) . ?
C95 C96 1.383(15) . ?
C95 C100 1.361(16) . ?
C96 C97 1.400(14) . ?
C97 C98 1.393(16) . ?
C98 C99 1.370(16) . ?
C99 C100 1.367(15) . ?
C101 C102 1.385(15) . ?
C101 C106 1.423(14) . ?
C102 C103 1.360(19) . ?
C103 C104 1.405(19) . ?
C104 C105 1.386(16) . ?
C105 C106 1.372(15) . ?
C119 C59 1.3900 . ?
C119 C118 1.3900 . ?
C59 C115 1.3900 . ?
C115 C116 1.3900 . ?
C116 C117 1.3900 . ?
C117 C118 1.3900 . ?
